data_1539074
loop_
_publ_author_name
'Rundqvist, S.'
'Lundstroem, T.'

_publ_section_title
;
 X-ray studies of molybdenum and tungsten phosphides
;
_journal_name_full 'Acta Chemica Scandinavica (1-27,1973-42,1988)'
_journal_page_first 37
_journal_page_last 46
_journal_volume 17
_journal_year 1963
_chemical_formula_sum 'Mo P'
_space_group_IT_number 187
_symmetry_space_group_name_Hall 'P -6 2'
_symmetry_space_group_name_H-M 'P -6 m 2'
_cell_angle_alpha 90
_cell_angle_beta 90
_cell_angle_gamma 120
_cell_formula_units_Z 1
_cell_length_a 3.223
_cell_length_b 3.223
_cell_length_c 3.191
_cell_volume 28.706
_citation_journal_id_ASTM ACSAA4
_cod_data_source_file Rundqvist_ACSAA4_1963_703.cif
_cod_data_source_block Mo1P1
_cod_original_cell_volume 28.70636
_cod_original_formula_sum 'Mo1 P1'
_cod_database_code 1539074

loop_
_symmetry_equiv_pos_as_xyz
x,y,z
-x+y,-x,-z
-y,x-y,z
x,y,-z
-x+y,-x,z
-y,x-y,-z
-y,-x,-z
-x+y,y,z
x,x-y,-z
-y,-x,z
-x+y,y,-z
x,x-y,z

loop_
_atom_site_label
_atom_site_type_symbol
_atom_site_fract_x
_atom_site_fract_y
_atom_site_fract_z
_atom_site_occupancy
_atom_site_U_iso_or_equiv
Mo1 Mo 0 0 0 1 0.0
P1 P 0.3333 0.6667 0.5 1 0.0
